data_4102331
loop_
_publ_author_name
'Pan\<ce Naumov'
'Janusz Kowalik'
'Kyril M. Solntsev'
'Anthony Baldridge'
'Jong-Seok Moon'
'Christine Kranz'
'Laren M. Tolbert'

_publ_section_title
;
 Topochemistry and Photomechanical Effects in Crystals of Green
 Fluorescent Protein-like Chromophores: Effects of Hydrogen Bonding and
 Crystal Packing
;
_journal_name_full 'Journal of the American Chemical Society'
_journal_page_first 5845
_journal_page_last 5857
_journal_paper_doi 10.1021/ja100844m
_journal_volume 132
_journal_year 2010
_chemical_formula_moiety 'C13 H14 N2 O2'
_chemical_formula_sum 'C13 H14 N2 O2'
_chemical_formula_weight 230.26
_chemical_name_systematic
;
 ?
;
_space_group_IT_number 2
_symmetry_cell_setting triclinic
_symmetry_space_group_name_Hall '-P 1'
_symmetry_space_group_name_H-M 'P -1'
_atom_sites_solution_hydrogens geom
_atom_sites_solution_primary direct
_atom_sites_solution_secondary difmap
_audit_creation_method SHELXL-97
_cell_angle_alpha 100.458(3)
_cell_angle_beta 97.239(2)
_cell_angle_gamma 112.435(3)
_cell_formula_units_Z 2
_cell_length_a 6.9641(3)
_cell_length_b 7.4052(3)
_cell_length_c 12.8203(5)
_cell_measurement_reflns_used 7930
_cell_measurement_temperature 293(2)
_cell_measurement_theta_max 28.86
_cell_measurement_theta_min 3.07
_cell_volume 586.93(5)
_computing_cell_refinement 'APEX2 software (Bruker, 2007)'
_computing_data_collection 'APEX2 software (Bruker, 2007)'
_computing_data_reduction 'SAINT (Bruker, 2007)'
_computing_molecular_graphics 'DIAMOND (Brandenburg, 2005)'
_computing_publication_material 'WinGX (Farrugia, 1999)'
_computing_structure_refinement 'SHELXL-97 (Sheldrick, 2008)'
_computing_structure_solution 'SHELXS-97 (Sheldrick, 2008)'
_diffrn_ambient_temperature 293(2)
_diffrn_measured_fraction_theta_full 0.997
_diffrn_measured_fraction_theta_max 0.997
_diffrn_measurement_device_type 'Bruker SMART APEX2 diffractometer'
_diffrn_measurement_method '\w scans'
_diffrn_radiation_monochromator 'multilayer confocal TXS mirror'
_diffrn_radiation_source 'rotating anode'
_diffrn_radiation_type MoK\a
_diffrn_radiation_wavelength 0.71073
_diffrn_reflns_av_R_equivalents 0.0189
_diffrn_reflns_av_sigmaI/netI 0.0109
_diffrn_reflns_limit_h_max 8
_diffrn_reflns_limit_h_min -8
_diffrn_reflns_limit_k_max 9
_diffrn_reflns_limit_k_min -8
_diffrn_reflns_limit_l_max 15
_diffrn_reflns_limit_l_min -15
_diffrn_reflns_number 15581
_diffrn_reflns_theta_full 26.00
_diffrn_reflns_theta_max 26.00
_diffrn_reflns_theta_min 1.65
_exptl_absorpt_coefficient_mu 0.089
_exptl_absorpt_correction_T_max 0.95
_exptl_absorpt_correction_T_min 0.93
_exptl_absorpt_correction_type sphere
_exptl_absorpt_process_details 'SADABS (Sheldrick, 1996)'
_exptl_crystal_colour yellow
_exptl_crystal_density_diffrn 1.303
_exptl_crystal_density_method 'not measured'
_exptl_crystal_description Prism
_exptl_crystal_F_000 244
_exptl_crystal_size_max 0.245
_exptl_crystal_size_mid 0.120
_exptl_crystal_size_min 0.025
_refine_diff_density_max 0.264
_refine_diff_density_min -0.149
_refine_diff_density_rms 0.041
_refine_ls_extinction_method none
_refine_ls_goodness_of_fit_ref 1.122
_refine_ls_hydrogen_treatment mixed
_refine_ls_matrix_type full
_refine_ls_number_parameters 158
_refine_ls_number_reflns 2289
_refine_ls_number_restraints 0
_refine_ls_restrained_S_all 1.122
_refine_ls_R_factor_all 0.0481
_refine_ls_R_factor_gt 0.0415
_refine_ls_shift/su_max 0.000
_refine_ls_shift/su_mean 0.000
_refine_ls_structure_factor_coef Fsqd
_refine_ls_weighting_details 'calc w=1/[\s^2^(Fo^2^)+(0.0684P)^2^+0.1369P] where P=(Fo^2^+2Fc^2^)/3'
_refine_ls_weighting_scheme calc
_refine_ls_wR_factor_gt 0.1222
_refine_ls_wR_factor_ref 0.1354
_reflns_number_gt 2000
_reflns_number_total 2289
_reflns_threshold_expression >2sigma(I)
_cod_data_source_file ja100844m_si_008.cif
_cod_data_source_block t4_1_0m
_cod_database_code 4102331

loop_
_symmetry_equiv_pos_as_xyz
'x, y, z'
'-x, -y, -z'

loop_
_atom_site_label
_atom_site_type_symbol
_atom_site_fract_x
_atom_site_fract_y
_atom_site_fract_z
_atom_site_U_iso_or_equiv
_atom_site_adp_type
_atom_site_occupancy
_atom_site_symmetry_multiplicity
_atom_site_calc_flag
_atom_site_refinement_flags
N10 N 0.5544(2) 0.4884(2) 0.21608(10) 0.0447(3) Uani 1 1 d .
C2 C -0.3632(2) 0.0091(2) 0.19536(12) 0.0424(4) Uani 1 1 d .
H2 H -0.3825 -0.0570 0.1233 0.051 Uiso 1 1 calc R
C8 C 0.2164(2) 0.3192(2) 0.22689(12) 0.0424(4) Uani 1 1 d .
O16 O 0.3376(2) 0.2591(2) 0.05665(9) 0.0613(4) Uani 1 1 d .
C6 C -0.1336(3) 0.2459(2) 0.36151(13) 0.0463(4) Uani 1 1 d .
H6 H 0.0002 0.3393 0.4009 0.056 Uiso 1 1 calc R
O15 O -0.73887(19) -0.1616(2) 0.19356(10) 0.0615(4) Uani 1 1 d .
C1 C -0.1603(2) 0.1485(2) 0.25323(12) 0.0409(4) Uani 1 1 d .
C3 C -0.5354(2) -0.0309(2) 0.24479(13) 0.0450(4) Uani 1 1 d .
C7 C 0.0114(2) 0.1879(2) 0.19450(13) 0.0440(4) Uani 1 1 d .
C4 C -0.5067(3) 0.0658(3) 0.35247(14) 0.0506(4) Uani 1 1 d .
H4 H -0.6220 0.0381 0.3860 0.061 Uiso 1 1 calc R
C9 C 0.3660(3) 0.3425(2) 0.15195(12) 0.0444(4) Uani 1 1 d .
N12 N 0.3267(2) 0.4515(2) 0.32878(10) 0.0451(3) Uani 1 1 d .
C11 C 0.5207(2) 0.5441(2) 0.31909(12) 0.0423(4) Uani 1 1 d .
C5 C -0.3073(3) 0.2028(3) 0.40982(13) 0.0512(4) Uani 1 1 d .
H5 H -0.2891 0.2672 0.4820 0.061 Uiso 1 1 calc R
C13 C 0.7513(3) 0.5655(3) 0.17843(15) 0.0549(4) Uani 1 1 d .
H13A H 0.8617 0.6660 0.2369 0.082 Uiso 0.50 1 calc PR
H13B H 0.7315 0.6247 0.1195 0.082 Uiso 0.50 1 calc PR
H13C H 0.7910 0.4569 0.1540 0.082 Uiso 0.50 1 calc PR
H13F H 0.7278 0.4991 0.1034 0.082 Uiso 0.50 1 calc PR
H13E H 0.8580 0.5404 0.2208 0.082 Uiso 0.50 1 calc PR
H13D H 0.7984 0.7081 0.1863 0.082 Uiso 0.50 1 calc PR
C14 C 0.6974(3) 0.6938(3) 0.40781(14) 0.0551(4) Uani 1 1 d .
H14A H 0.8254 0.7411 0.3808 0.083 Uiso 0.50 1 calc PR
H14B H 0.7175 0.6320 0.4655 0.083 Uiso 0.50 1 calc PR
H14C H 0.6640 0.8055 0.4348 0.083 Uiso 0.50 1 calc PR
H14D H 0.6458 0.7113 0.4732 0.083 Uiso 0.50 1 calc PR
H14E H 0.7538 0.8204 0.3885 0.083 Uiso 0.50 1 calc PR
H14F H 0.8073 0.6469 0.4193 0.083 Uiso 0.50 1 calc PR
C17 C -0.7777(3) -0.2414(3) 0.08112(16) 0.0679(5) Uani 1 1 d .
H17A H -0.9255 -0.3302 0.0546 0.102 Uiso 1 1 calc R
H17B H -0.6928 -0.3153 0.0665 0.102 Uiso 1 1 calc R
H17C H -0.7412 -0.1334 0.0454 0.102 Uiso 1 1 calc R
H7 H -0.034(3) 0.109(3) 0.1235(15) 0.048(5) Uiso 1 1 d .

loop_
_atom_site_aniso_label
_atom_site_aniso_U_11
_atom_site_aniso_U_22
_atom_site_aniso_U_33
_atom_site_aniso_U_23
_atom_site_aniso_U_13
_atom_site_aniso_U_12
N10 0.0427(7) 0.0497(7) 0.0434(7) 0.0133(6) 0.0147(6) 0.0186(6)
C2 0.0464(8) 0.0435(8) 0.0380(8) 0.0086(6) 0.0105(6) 0.0195(7)
C8 0.0433(8) 0.0484(8) 0.0387(8) 0.0126(6) 0.0117(6) 0.0208(7)
O16 0.0596(8) 0.0751(8) 0.0407(7) 0.0065(6) 0.0166(5) 0.0205(6)
C6 0.0471(9) 0.0479(9) 0.0403(8) 0.0076(7) 0.0079(6) 0.0178(7)
O15 0.0430(7) 0.0679(8) 0.0566(8) 0.0060(6) 0.0148(5) 0.0078(6)
C1 0.0427(8) 0.0423(8) 0.0399(8) 0.0125(6) 0.0094(6) 0.0189(6)
C3 0.0427(8) 0.0429(8) 0.0475(9) 0.0114(7) 0.0111(7) 0.0153(7)
C7 0.0462(9) 0.0507(9) 0.0366(8) 0.0098(7) 0.0085(6) 0.0223(7)
C4 0.0513(9) 0.0536(9) 0.0498(9) 0.0125(7) 0.0220(7) 0.0217(8)
C9 0.0473(8) 0.0504(9) 0.0384(8) 0.0124(7) 0.0121(6) 0.0220(7)
N12 0.0442(7) 0.0509(7) 0.0394(7) 0.0093(6) 0.0111(5) 0.0192(6)
C11 0.0452(8) 0.0444(8) 0.0408(8) 0.0116(6) 0.0118(6) 0.0211(7)
C5 0.0573(10) 0.0538(9) 0.0403(8) 0.0058(7) 0.0148(7) 0.0221(8)
C13 0.0492(9) 0.0600(10) 0.0599(10) 0.0196(8) 0.0239(8) 0.0214(8)
C14 0.0526(10) 0.0547(10) 0.0494(10) 0.0061(8) 0.0081(7) 0.0170(8)
C17 0.0475(10) 0.0699(12) 0.0580(11) -0.0006(9) 0.0049(8) 0.0038(9)

loop_
_atom_type_symbol
_atom_type_description
_atom_type_scat_dispersion_real
_atom_type_scat_dispersion_imag
_atom_type_scat_source
C C 0.0033 0.0016 'International Tables Vol C Tables 4.2.6.8 and 6.1.1.4'
O O 0.0106 0.0060 'International Tables Vol C Tables 4.2.6.8 and 6.1.1.4'
N N 0.0061 0.0033 'International Tables Vol C Tables 4.2.6.8 and 6.1.1.4'
H H 0.0000 0.0000 'International Tables Vol C Tables 4.2.6.8 and 6.1.1.4'

loop_
_geom_angle_atom_site_label_1
_geom_angle_atom_site_label_2
_geom_angle_atom_site_label_3
_geom_angle
C9 N10 C11 108.32(13)
C9 N10 C13 123.98(14)
C11 N10 C13 127.70(14)
C3 C2 C1 120.33(14)
C3 C2 H2 119.8
C1 C2 H2 119.8
C7 C8 N12 129.40(14)
C7 C8 C9 121.75(15)
N12 C8 C9 108.85(13)
C5 C6 C1 119.69(15)
C5 C6 H6 120.2
C1 C6 H6 120.2
C3 O15 C17 117.29(13)
C6 C1 C2 119.17(14)
C6 C1 C7 123.72(14)
C2 C1 C7 117.08(14)
O15 C3 C2 124.00(15)
O15 C3 C4 116.06(14)
C2 C3 C4 119.94(15)
C8 C7 C1 130.09(15)
C8 C7 H7 117.4(11)
C1 C7 H7 112.5(11)
C5 C4 C3 119.97(15)
C5 C4 H4 120.0
C3 C4 H4 120.0
O16 C9 N10 126.09(14)
O16 C9 C8 130.87(15)
N10 C9 C8 103.04(13)
C11 N12 C8 105.69(13)
N12 C11 N10 114.09(14)
N12 C11 C14 124.96(14)
N10 C11 C14 120.93(14)
C4 C5 C6 120.90(15)
C4 C5 H5 119.5
C6 C5 H5 119.5
N10 C13 H13A 109.5
N10 C13 H13B 109.5
H13A C13 H13B 109.5
N10 C13 H13C 109.5
H13A C13 H13C 109.5
H13B C13 H13C 109.5
N10 C13 H13F 109.5
H13A C13 H13F 141.1
H13B C13 H13F 56.3
H13C C13 H13F 56.3
N10 C13 H13E 109.5
H13A C13 H13E 56.3
H13B C13 H13E 141.1
H13C C13 H13E 56.3
H13F C13 H13E 109.5
N10 C13 H13D 109.5
H13A C13 H13D 56.3
H13B C13 H13D 56.3
H13C C13 H13D 141.1
H13F C13 H13D 109.5
H13E C13 H13D 109.5
C11 C14 H14A 109.5
C11 C14 H14B 109.5
H14A C14 H14B 109.5
C11 C14 H14C 109.5
H14A C14 H14C 109.5
H14B C14 H14C 109.5
C11 C14 H14D 109.5
H14A C14 H14D 141.1
H14B C14 H14D 56.3
H14C C14 H14D 56.3
C11 C14 H14E 109.5
H14A C14 H14E 56.3
H14B C14 H14E 141.1
H14C C14 H14E 56.3
H14D C14 H14E 109.5
C11 C14 H14F 109.5
H14A C14 H14F 56.3
H14B C14 H14F 56.3
H14C C14 H14F 141.1
H14D C14 H14F 109.5
H14E C14 H14F 109.5
O15 C17 H17A 109.5
O15 C17 H17B 109.5
H17A C17 H17B 109.5
O15 C17 H17C 109.5
H17A C17 H17C 109.5
H17B C17 H17C 109.5

loop_
_geom_bond_atom_site_label_1
_geom_bond_atom_site_label_2
_geom_bond_distance
N10 C9 1.374(2)
N10 C11 1.387(2)
N10 C13 1.452(2)
C2 C3 1.384(2)
C2 C1 1.399(2)
C2 H2 0.9300
C8 C7 1.342(2)
C8 N12 1.402(2)
C8 C9 1.488(2)
O16 C9 1.2188(19)
C6 C5 1.384(2)
C6 C1 1.397(2)
C6 H6 0.9300
O15 C3 1.3652(19)
O15 C17 1.404(2)
C1 C7 1.457(2)
C3 C4 1.386(2)
C7 H7 0.928(18)
C4 C5 1.376(2)
C4 H4 0.9300
N12 C11 1.295(2)
C11 C14 1.478(2)
C5 H5 0.9300
C13 H13A 0.9600
C13 H13B 0.9600
C13 H13C 0.9600
C13 H13F 0.9600
C13 H13E 0.9600
C13 H13D 0.9600
C14 H14A 0.9600
C14 H14B 0.9600
C14 H14C 0.9600
C14 H14D 0.9600
C14 H14E 0.9600
C14 H14F 0.9600
C17 H17A 0.9600
C17 H17B 0.9600
C17 H17C 0.9600
